data_1566561
loop_
_publ_author_name
'Ghallab, Rochdi'
'Bougueria, Hassiba'
'Merazig, Hocine'

_publ_section_title
;
 Bis(2-amino-3,5-dichloropyridinium) hexachloridostannate(IV) dihydrate
;
_journal_coeditor_code BH4066
_journal_issue 3
_journal_name_full IUCrData
_journal_paper_doi 10.1107/S2414314622001912
_journal_volume 7
_journal_year 2022
_chemical_formula_iupac '(C5 H5 Cl2 N2)2 [Sn Cl6], 2H2 O'
_chemical_formula_moiety '2(C5 H5 Cl2 N2 +), Cl6 Sn 2-, 2(H2 O)'
_chemical_formula_sum 'C10 H14 Cl10 N4 O2 Sn'
_chemical_formula_weight 695.44
_chemical_name_systematic
;
Bis(2-amino-3,5-dichloropyridinium) hexachloridostannate(IV) dihydrate
;
_space_group_crystal_system triclinic
_space_group_IT_number 2
_space_group_name_Hall '-P 1'
_space_group_name_H-M_alt 'P -1'
_atom_sites_solution_hydrogens mixed
_atom_sites_solution_primary iterative
_atom_sites_solution_secondary difmap
_audit_creation_method
;
Olex2 1.2
(compiled 2018.05.29 svn.r3508 for OlexSys, GUI svn.r5506)
;
_cell_angle_alpha 101.4340(10)
_cell_angle_beta 90.0430(10)
_cell_angle_gamma 107.5540(10)
_cell_formula_units_Z 1
_cell_length_a 7.4624(2)
_cell_length_b 8.4715(2)
_cell_length_c 10.1324(2)
_cell_measurement_reflns_used 8759
_cell_measurement_temperature 296(2)
_cell_measurement_theta_max 30.91
_cell_measurement_theta_min 2.87
_cell_volume 597.34(2)
_computing_cell_refinement
;
APEX2 (Bruker, 2016)
;
_computing_data_collection
;
SAINT (Bruker, 2016)
;
_computing_data_reduction
;
SAINT (Bruker, 2016)
;
_computing_molecular_graphics
;
<i>OLEX2</i> (Dolomanov <i>et al.</i>,  2009)
;
_computing_publication_material
;
<i>OLEX2</i> (Dolomanov <i>et al.</i>,  2009)
;
_computing_structure_refinement
;
SHELXL (Sheldrick, 2015)
;
_computing_structure_solution
;
<i>olex2.solve</i> (Bourhis <i>et al.</i>,  2015)
;
_diffrn_ambient_temperature 296.15
_diffrn_measured_fraction_theta_full 0.990
_diffrn_measured_fraction_theta_max 0.993
_diffrn_measurement_device_type 'Bruker APEXII CCD'
_diffrn_measurement_method '\f and \w scans'
_diffrn_radiation_type MoK\a
_diffrn_radiation_wavelength 0.71073
_diffrn_reflns_av_R_equivalents 0.0167
_diffrn_reflns_av_unetI/netI 0.0185
_diffrn_reflns_limit_h_max 10
_diffrn_reflns_limit_h_min -10
_diffrn_reflns_limit_k_max 12
_diffrn_reflns_limit_k_min -11
_diffrn_reflns_limit_l_max 14
_diffrn_reflns_limit_l_min -14
_diffrn_reflns_number 13446
_diffrn_reflns_theta_full 25.242
_diffrn_reflns_theta_max 30.507
_diffrn_reflns_theta_min 3.621
_exptl_absorpt_coefficient_mu 2.203
_exptl_absorpt_correction_T_max 0.785
_exptl_absorpt_correction_T_min 0.716
_exptl_absorpt_correction_type multi-scan
_exptl_absorpt_process_details
;
(SADABS; Bruker, 2016)
;
_exptl_crystal_colour 'clear light white'
_exptl_crystal_density_diffrn 1.933
_exptl_crystal_description block
_exptl_crystal_F_000 338
_exptl_crystal_size_max 0.17
_exptl_crystal_size_mid 0.13
_exptl_crystal_size_min 0.11
_refine_diff_density_max 0.432
_refine_diff_density_min -0.548
_refine_ls_extinction_coef 0.0164(12)
_refine_ls_extinction_expression Fc^*^=kFc[1+0.001xFc^2^\l^3^/sin(2\q)]^-1/4^
_refine_ls_extinction_method
;
SHELXL (Sheldrick 2015)
;
_refine_ls_goodness_of_fit_ref 1.021
_refine_ls_hydrogen_treatment constr
_refine_ls_matrix_type full
_refine_ls_number_parameters 125
_refine_ls_number_reflns 3617
_refine_ls_number_restraints 0
_refine_ls_restrained_S_all 1.021
_refine_ls_R_factor_all 0.0290
_refine_ls_R_factor_gt 0.0252
_refine_ls_shift/su_max 0.000
_refine_ls_shift/su_mean 0.000
_refine_ls_structure_factor_coef Fsqd
_refine_ls_weighting_details 'w=1/[\s^2^(Fo^2^)+(0.0221P)^2^+0.2999P] where P=(Fo^2^+2Fc^2^)/3'
_refine_ls_weighting_scheme calc
_refine_ls_wR_factor_gt 0.0540
_refine_ls_wR_factor_ref 0.0566
_reflns_number_gt 3320
_reflns_number_total 3617
_reflns_threshold_expression 'I > 2\s(I)'
_cod_data_source_file bh4066sup1.cif
_cod_data_source_block I
_cod_database_code 1566561

loop_
_space_group_symop_operation_xyz
'x, y, z'
'-x, -y, -z'

loop_
_atom_site_type_symbol
_atom_site_label
_atom_site_fract_x
_atom_site_fract_y
_atom_site_fract_z
_atom_site_U_iso_or_equiv
_atom_site_adp_type
_atom_site_calc_flag
_atom_site_occupancy
_atom_site_disorder_assembly
_atom_site_disorder_group
Sn Sn1 1.000000 0.000000 0.000000 0.03672(7) Uani d 1 . .
Cl Cl1 0.75548(7) -0.01363(7) 0.15744(5) 0.05267(13) Uani d 1 . .
Cl Cl2 0.79968(8) 0.04433(7) -0.17040(5) 0.05363(13) Uani d 1 . .
Cl Cl3 0.87570(9) -0.30370(6) -0.08206(5) 0.05831(15) Uani d 1 . .
O O1W 0.6070(3) 0.3039(2) 0.02149(16) 0.0668(5) Uani d 1 . .
H H1WA 0.488075 0.275909 0.008232 0.100 Uiso d 1 . .
H H1WB 0.646535 0.225509 -0.021598 0.100 Uiso d 1 . .
N N1 0.6643(3) 0.3678(2) 0.29104(16) 0.0475(4) Uani d 1 . .
H H1 0.636615 0.323122 0.206756 0.057 Uiso calc 1 . .
C C1 0.7864(3) 0.5252(2) 0.32410(19) 0.0423(4) Uani d 1 . .
C C2 0.8268(3) 0.5946(2) 0.4640(2) 0.0440(4) Uani d 1 . .
C C3 0.7460(3) 0.5045(3) 0.55683(19) 0.0500(5) Uani d 1 . .
H H3 0.773367 0.551264 0.648414 0.060 Uiso calc 1 . .
C C4 0.6218(3) 0.3417(3) 0.5144(2) 0.0485(5) Uani d 1 . .
C C5 0.5824(3) 0.2753(3) 0.3814(2) 0.0504(5) Uani d 1 . .
H H5 0.499435 0.166763 0.352231 0.061 Uiso calc 1 . .
N N2 0.8609(3) 0.6033(3) 0.2280(2) 0.0635(5) Uani d 1 . .
H H2A 0.831417 0.553756 0.144754 0.076 Uiso calc 1 . .
H H2B 0.939027 0.703933 0.248386 0.076 Uiso calc 1 . .
Cl Cl4 0.97856(10) 0.79620(8) 0.51057(8) 0.0752(2) Uani d 1 . .
Cl Cl5 0.51633(12) 0.22629(11) 0.63144(8) 0.0814(2) Uani d 1 . .

loop_
_atom_site_aniso_label
_atom_site_aniso_U_11
_atom_site_aniso_U_22
_atom_site_aniso_U_33
_atom_site_aniso_U_12
_atom_site_aniso_U_13
_atom_site_aniso_U_23
Sn1 0.04012(10) 0.03823(10) 0.02500(8) 0.00279(7) 0.00185(6) 0.00539(6)
Cl1 0.0505(3) 0.0630(3) 0.0385(2) 0.0095(2) 0.0146(2) 0.0090(2)
Cl2 0.0537(3) 0.0674(3) 0.0377(2) 0.0142(2) -0.0065(2) 0.0131(2)
Cl3 0.0850(4) 0.0373(2) 0.0378(2) 0.0008(2) 0.0014(2) 0.00182(18)
O1W 0.0687(10) 0.0721(11) 0.0450(8) 0.0080(8) -0.0052(7) 0.0001(8)
N1 0.0607(10) 0.0453(9) 0.0327(7) 0.0142(8) 0.0013(7) 0.0026(6)
C1 0.0504(10) 0.0414(9) 0.0383(9) 0.0185(8) 0.0079(8) 0.0083(7)
C2 0.0461(10) 0.0422(9) 0.0421(9) 0.0178(8) -0.0021(8) -0.0014(8)
C3 0.0571(12) 0.0667(13) 0.0328(8) 0.0331(10) -0.0002(8) 0.0038(8)
C4 0.0546(12) 0.0595(12) 0.0439(10) 0.0288(10) 0.0119(9) 0.0216(9)
C5 0.0538(12) 0.0443(10) 0.0524(11) 0.0132(9) 0.0055(9) 0.0112(9)
N2 0.0852(14) 0.0542(11) 0.0511(10) 0.0171(10) 0.0201(10) 0.0175(9)
Cl4 0.0688(4) 0.0496(3) 0.0897(5) 0.0096(3) -0.0104(3) -0.0128(3)
Cl5 0.0971(5) 0.1009(5) 0.0742(4) 0.0474(4) 0.0359(4) 0.0562(4)

loop_
_atom_type_symbol
_atom_type_description
_atom_type_scat_dispersion_real
_atom_type_scat_dispersion_imag
_atom_type_scat_source
C C 0.0033 0.0016 'International Tables Vol C Tables 4.2.6.8 and 6.1.1.4'
H H 0.0000 0.0000 'International Tables Vol C Tables 4.2.6.8 and 6.1.1.4'
Cl Cl 0.1484 0.1585 'International Tables Vol C Tables 4.2.6.8 and 6.1.1.4'
N N 0.0061 0.0033 'International Tables Vol C Tables 4.2.6.8 and 6.1.1.4'
O O 0.0106 0.0060 'International Tables Vol C Tables 4.2.6.8 and 6.1.1.4'
Sn Sn -0.6537 1.4246 'International Tables Vol C Tables 4.2.6.8 and 6.1.1.4'

loop_
_geom_angle_atom_site_label_1
_geom_angle_atom_site_label_2
_geom_angle_atom_site_label_3
_geom_angle_site_symmetry_1
_geom_angle_site_symmetry_3
_geom_angle
_geom_angle_publ_flag
Cl1 Sn1 Cl1 . 2_755 180.0 ?
Cl1 Sn1 Cl2 . . 90.722(19) yes
Cl1 Sn1 Cl2 2_755 . 89.278(19) yes
Cl1 Sn1 Cl2 . 2_755 89.277(19) yes
Cl1 Sn1 Cl2 2_755 2_755 90.723(19) ?
Cl1 Sn1 Cl3 . . 89.906(19) yes
Cl1 Sn1 Cl3 . 2_755 90.093(19) yes
Cl1 Sn1 Cl3 2_755 2_755 89.907(19) ?
Cl1 Sn1 Cl3 2_755 . 90.093(19) yes
Cl2 Sn1 Cl2 2_755 . 180.0 ?
Cl3 Sn1 Cl2 2_755 . 89.81(2) yes
Cl3 Sn1 Cl2 2_755 2_755 90.19(2) ?
Cl3 Sn1 Cl2 . . 90.19(2) yes
Cl3 Sn1 Cl2 . 2_755 89.81(2) yes
Cl3 Sn1 Cl3 . 2_755 180.0 ?
H1WA O1W H1WB . . 109.5 ?
C1 N1 H1 . . 117.8 ?
C1 N1 C5 . . 124.32(17) yes
C5 N1 H1 . . 117.8 ?
N1 C1 C2 . . 116.00(18) yes
N2 C1 N1 . . 119.49(18) yes
N2 C1 C2 . . 124.50(19) yes
C1 C2 Cl4 . . 117.52(16) yes
C3 C2 C1 . . 120.82(18) yes
C3 C2 Cl4 . . 121.66(15) yes
C2 C3 H3 . . 120.1 ?
C2 C3 C4 . . 119.71(18) yes
C4 C3 H3 . . 120.1 ?
C3 C4 Cl5 . . 120.22(16) yes
C5 C4 C3 . . 119.70(19) yes
C5 C4 Cl5 . . 120.08(18) yes
N1 C5 H5 . . 120.3 ?
C4 C5 N1 . . 119.4(2) yes
C4 C5 H5 . . 120.3 ?
C1 N2 H2A . . 120.0 ?
C1 N2 H2B . . 120.0 ?
H2A N2 H2B . . 120.0 ?

loop_
_geom_bond_atom_site_label_1
_geom_bond_atom_site_label_2
_geom_bond_site_symmetry_2
_geom_bond_distance
_geom_bond_publ_flag
Sn1 Cl1 . 2.4162(5) yes
Sn1 Cl1 2_755 2.4162(5) ?
Sn1 Cl2 . 2.4389(5) yes
Sn1 Cl2 2_755 2.4389(5) ?
Sn1 Cl3 . 2.4253(5) yes
Sn1 Cl3 2_755 2.4253(5) ?
O1W H1WA . 0.8499 ?
O1W H1WB . 0.8496 ?
N1 H1 . 0.8600 ?
N1 C1 . 1.345(3) yes
N1 C5 . 1.350(3) yes
C1 C2 . 1.417(3) yes
C1 N2 . 1.315(3) yes
C2 C3 . 1.356(3) yes
C2 Cl4 . 1.713(2) yes
C3 H3 . 0.9300 ?
C3 C4 . 1.393(3) yes
C4 C5 . 1.348(3) yes
C4 Cl5 . 1.726(2) yes
C5 H5 . 0.9300 ?
N2 H2A . 0.8600 ?
N2 H2B . 0.8600 ?

loop_
_geom_hbond_atom_site_label_D
_geom_hbond_atom_site_label_H
_geom_hbond_atom_site_label_A
_geom_hbond_site_symmetry_A
_geom_hbond_distance_DH
_geom_hbond_distance_HA
_geom_hbond_distance_DA
_geom_hbond_angle_DHA
_geom_hbond_publ_flag
N1 H1 O1W . 0.8600 1.8600 2.685(2) 160.00 yes
O1W H1WA Cl1 2_655 0.8500 2.6700 3.296(2) 131.00 yes
O1W H1WB Cl2 . 0.8500 2.4700 3.301(2) 168.00 yes
N2 H2A Cl3 1_565 0.8600 2.7800 3.381(2) 129.00 yes
N2 H2A O1W . 0.8600 2.3800 3.065(3) 137.00 yes
N2 H2B Cl4 . 0.8600 2.6100 2.986(2) 108.00 no
N2 H2B Cl2 2_765 0.8600 2.6700 3.435(2) 149.00 yes
C3 H3 Cl3 1_566 0.9300 2.7700 3.695(2) 177.00 yes
C5 H5 Cl2 2_655 0.9300 2.8000 3.615(2) 147.00 yes

loop_
_geom_torsion_atom_site_label_1
_geom_torsion_atom_site_label_2
_geom_torsion_atom_site_label_3
_geom_torsion_atom_site_label_4
_geom_torsion_site_symmetry_1
_geom_torsion_site_symmetry_2
_geom_torsion_site_symmetry_3
_geom_torsion_site_symmetry_4
_geom_torsion
_geom_torsion_publ_flag
N1 C1 C2 C3 . . . . 0.4(3) ?
N1 C1 C2 Cl4 . . . . -178.93(15) ?
C1 N1 C5 C4 . . . . 0.3(3) ?
C1 C2 C3 C4 . . . . 0.0(3) ?
C2 C3 C4 C5 . . . . -0.3(3) ?
C2 C3 C4 Cl5 . . . . -179.42(16) ?
C3 C4 C5 N1 . . . . 0.1(3) ?
C5 N1 C1 C2 . . . . -0.6(3) ?
C5 N1 C1 N2 . . . . 178.8(2) ?
N2 C1 C2 C3 . . . . -179.0(2) ?
N2 C1 C2 Cl4 . . . . 1.7(3) ?
Cl4 C2 C3 C4 . . . . 179.31(16) ?
Cl5 C4 C5 N1 . . . . 179.25(16) ?

_cod_database_fobs_code 1566561
